data_4130152
loop_
_publ_author_name
'Kurogi, Takashi'
'Carroll, Patrick J.'
'Mindiola, Daniel J.'

_publ_section_title
;
 A Terminally Bound Niobium Methylidyne.
;
_journal_issue 13
_journal_name_full 'Journal of the American Chemical Society'
_journal_page_first 4306
_journal_page_last 4309
_journal_paper_doi 10.1021/jacs.6b00830
_journal_volume 138
_journal_year 2016
_chemical_formula_moiety 'C41 H63 F3 N Nb O4 P2 S, 0.165(C16 H22), 0.335(C6 H4)'
_chemical_formula_sum 'C91.33 H136 F6 N2 Nb2 O8 P4 S2'
_chemical_formula_weight 1877.80
_space_group_IT_number 2
_space_group_name_Hall '-P 1'
_space_group_name_H-M_alt 'P -1'
_symmetry_cell_setting triclinic
_symmetry_Int_Tables_number 2
_symmetry_space_group_name_H-M 'P -1'
_atom_sites_solution_hydrogens geom
_atom_sites_solution_primary direct
_audit_creation_method SHELXL-97
_cell_angle_alpha 78.432(4)
_cell_angle_beta 82.776(4)
_cell_angle_gamma 70.576(4)
_cell_formula_units_Z 1
_cell_length_a 10.4600(7)
_cell_length_b 12.8017(10)
_cell_length_c 18.4489(13)
_cell_measurement_reflns_used 9374
_cell_measurement_temperature 100(2)
_cell_measurement_theta_max 27.49
_cell_measurement_theta_min 2.59
_cell_volume 2277.8(3)
_computing_data_collection 'Bruker APEX2'
_computing_data_reduction 'Bruker SAINT'
_computing_structure_refinement 'SHELXL-97 (Sheldrick, 2008)'
_computing_structure_solution 'SHELXS-97 (Sheldrick, 2008)'
_diffrn_ambient_temperature 100(1)
_diffrn_measured_fraction_theta_full 0.960
_diffrn_measured_fraction_theta_max 0.960
_diffrn_measurement_device 'CCD Area Detector'
_diffrn_measurement_device_type 'Bruker APEXII'
_diffrn_measurement_method 'phi and omega scans'
_diffrn_radiation_monochromator graphite
_diffrn_radiation_source 'fine-focus sealed tube'
_diffrn_radiation_type MoK\a
_diffrn_radiation_wavelength 0.71073
_diffrn_reflns_av_R_equivalents 0.0726
_diffrn_reflns_av_sigmaI/netI 0.0719
_diffrn_reflns_limit_h_max 13
_diffrn_reflns_limit_h_min -13
_diffrn_reflns_limit_k_max 16
_diffrn_reflns_limit_k_min -16
_diffrn_reflns_limit_l_max 23
_diffrn_reflns_limit_l_min 0
_diffrn_reflns_number 60486
_diffrn_reflns_theta_full 27.56
_diffrn_reflns_theta_max 27.56
_diffrn_reflns_theta_min 1.71
_exptl_absorpt_coefficient_mu 0.435
_exptl_absorpt_correction_T_max 0.7456
_exptl_absorpt_correction_T_min 0.6213
_exptl_absorpt_correction_type multi-scan
_exptl_absorpt_process_details '(SADABS; Sheldrick, 2007)'
_exptl_crystal_colour orange
_exptl_crystal_density_diffrn 1.369
_exptl_crystal_density_method 'not measured'
_exptl_crystal_description prism
_exptl_crystal_F_000 990
_exptl_crystal_size_max 0.09
_exptl_crystal_size_mid 0.07
_exptl_crystal_size_min 0.07
_refine_diff_density_max 0.803
_refine_diff_density_min -0.576
_refine_diff_density_rms 0.107
_refine_ls_extinction_method none
_refine_ls_goodness_of_fit_ref 1.047
_refine_ls_hydrogen_treatment constr
_refine_ls_matrix_type full
_refine_ls_number_parameters 575
_refine_ls_number_reflns 10106
_refine_ls_number_restraints 57
_refine_ls_restrained_S_all 1.046
_refine_ls_R_factor_all 0.0688
_refine_ls_R_factor_gt 0.0452
_refine_ls_shift/su_max 0.001
_refine_ls_shift/su_mean 0.000
_refine_ls_structure_factor_coef Fsqd
_refine_ls_weighting_details 'calc w=1/[\s^2^(Fo^2^)+(0.0547P)^2^+0.4247P] where P=(Fo^2^+2Fc^2^)/3'
_refine_ls_weighting_scheme calc
_refine_ls_wR_factor_gt 0.0985
_refine_ls_wR_factor_ref 0.1073
_reflns_number_gt 8163
_reflns_number_total 10106
_reflns_threshold_expression >2sigma(I)
_cod_data_source_file ja6b00830_si_004.cif
_cod_data_source_block UP9194
_cod_depositor_comments
;
The following automatic conversions were performed:

data name '_atom_site_symetry_multiplicity' was replaced with
'_atom_site_symmetry_multiplicity' as specified in the replacement
file
'/home/saulius/struct/COD-crude-data/automatic-downloads/DataCite-retrospective/ACS/depositions/lib/lists/replacement-tags.lst'.

Automatic conversion script
Id: cif_correct_tags 6909 2019-04-08 15:41:33Z antanas 
;
_cod_original_sg_symbol_H-M 'P -1       '
_cod_database_code 4130152

loop_
_symmetry_equiv_pos_as_xyz
'x, y, z'
'-x, -y, -z'

loop_
_atom_site_label
_atom_site_type_symbol
_atom_site_fract_x
_atom_site_fract_y
_atom_site_fract_z
_atom_site_U_iso_or_equiv
_atom_site_adp_type
_atom_site_occupancy
_atom_site_symmetry_multiplicity
_atom_site_calc_flag
_atom_site_refinement_flags
Nb1 Nb 0.40590(3) 0.38037(3) 0.267026(17) 0.01266(8) Uani 1 1 d .
S1 S 0.31404(8) 0.66753(7) 0.27511(5) 0.01740(18) Uani 1 1 d .
P1 P 0.25986(9) 0.42805(7) 0.14821(5) 0.01475(18) Uani 1 1 d .
P2 P 0.38831(9) 0.33044(7) 0.41587(5) 0.01334(18) Uani 1 1 d .
F1 F 0.0896(2) 0.7573(2) 0.20424(14) 0.0422(7) Uani 1 1 d .
F2 F 0.0552(2) 0.72062(18) 0.32184(14) 0.0319(6) Uani 1 1 d .
F3 F 0.1244(2) 0.85987(17) 0.27345(15) 0.0348(6) Uani 1 1 d .
O1 O 0.4880(2) 0.22829(18) 0.26101(12) 0.0135(5) Uani 1 1 d .
O2 O 0.3015(2) 0.55747(18) 0.26959(13) 0.0163(5) Uani 1 1 d .
O3 O 0.3843(3) 0.7132(2) 0.21169(14) 0.0241(6) Uani 1 1 d .
O4 O 0.3471(3) 0.6733(2) 0.34658(14) 0.0236(6) Uani 1 1 d .
N1 N 0.1978(3) 0.3789(2) 0.30329(15) 0.0142(6) Uani 1 1 d .
C1 C 0.0821(3) 0.4543(3) 0.26723(19) 0.0140(6) Uani 1 1 d .
C2 C -0.0409(3) 0.5030(3) 0.30459(19) 0.0166(7) Uani 1 1 d .
H2 H -0.0483 0.4882 0.3561 0.022 Uiso 1 1 calc R
C3 C -0.1521(3) 0.5731(3) 0.2667(2) 0.0180(7) Uani 1 1 d .
H3 H -0.2332 0.6032 0.2934 0.024 Uiso 1 1 calc R
C4 C -0.1465(3) 0.6000(3) 0.18960(19) 0.0168(7) Uani 1 1 d .
C5 C -0.0229(3) 0.5576(3) 0.15236(19) 0.0172(7) Uani 1 1 d .
H5 H -0.0150 0.5770 0.1010 0.023 Uiso 1 1 calc R
C6 C 0.0910(3) 0.4864(3) 0.18950(18) 0.0153(7) Uani 1 1 d .
C7 C -0.2708(4) 0.6729(3) 0.1495(2) 0.0253(8) Uani 1 1 d .
H7a H -0.2443 0.6995 0.0993 0.038 Uiso 1 1 calc R
H7b H -0.3170 0.7358 0.1741 0.038 Uiso 1 1 calc R
H7c H -0.3305 0.6298 0.1495 0.038 Uiso 1 1 calc R
C8 C 0.2855(4) 0.5201(3) 0.06003(19) 0.0192(8) Uani 1 1 d .
H8 H 0.3830 0.4929 0.0462 0.026 Uiso 1 1 calc R
C9 C 0.2564(4) 0.6414(3) 0.0704(2) 0.0284(9) Uani 1 1 d .
H9a H 0.2903 0.6820 0.0270 0.043 Uiso 1 1 calc R
H9b H 0.3004 0.6423 0.1127 0.043 Uiso 1 1 calc R
H9c H 0.1602 0.6761 0.0778 0.043 Uiso 1 1 calc R
C10 C 0.2149(4) 0.5160(3) -0.0067(2) 0.0230(8) Uani 1 1 d .
H10a H 0.1182 0.5431 0.0031 0.035 Uiso 1 1 calc R
H10b H 0.2414 0.4400 -0.0153 0.035 Uiso 1 1 calc R
H10c H 0.2408 0.5624 -0.0498 0.035 Uiso 1 1 calc R
C11 C 0.2673(3) 0.2920(3) 0.12513(19) 0.0183(7) Uani 1 1 d .
H11 H 0.2727 0.2412 0.1729 0.024 Uiso 1 1 calc R
C12 C 0.1429(4) 0.2889(3) 0.0919(2) 0.0266(8) Uani 1 1 d .
H12a H 0.1385 0.3285 0.0418 0.040 Uiso 1 1 calc R
H12b H 0.0625 0.3240 0.1207 0.040 Uiso 1 1 calc R
H12c H 0.1491 0.2122 0.0924 0.040 Uiso 1 1 calc R
C13 C 0.4001(4) 0.2408(3) 0.0810(2) 0.0248(8) Uani 1 1 d .
H13a H 0.4050 0.1671 0.0741 0.037 Uiso 1 1 calc R
H13b H 0.4757 0.2354 0.1077 0.037 Uiso 1 1 calc R
H13c H 0.4028 0.2876 0.0336 0.037 Uiso 1 1 calc R
C14 C 0.1677(3) 0.3077(3) 0.36804(18) 0.0139(7) Uani 1 1 d .
C15 C 0.0568(3) 0.2671(3) 0.3743(2) 0.0195(7) Uani 1 1 d .
H15 H 0.0016 0.2865 0.3348 0.026 Uiso 1 1 calc R
C16 C 0.0282(3) 0.1993(3) 0.4376(2) 0.0185(7) Uani 1 1 d .
H16 H -0.0473 0.1754 0.4401 0.025 Uiso 1 1 calc R
C17 C 0.1084(3) 0.1652(3) 0.49818(19) 0.0177(7) Uani 1 1 d .
C18 C 0.2191(3) 0.2026(3) 0.49251(19) 0.0158(7) Uani 1 1 d .
H18 H 0.2741 0.1818 0.5322 0.021 Uiso 1 1 calc R
C19 C 0.2507(3) 0.2715(3) 0.42805(18) 0.0150(7) Uani 1 1 d .
C20 C 0.0743(4) 0.0890(3) 0.5658(2) 0.0246(8) Uani 1 1 d .
H20a H 0.0915 0.0155 0.5541 0.037 Uiso 1 1 calc R
H20b H -0.0198 0.1190 0.5814 0.037 Uiso 1 1 calc R
H20c H 0.1296 0.0837 0.6050 0.037 Uiso 1 1 calc R
C21 C 0.3265(3) 0.4481(3) 0.46955(19) 0.0167(7) Uani 1 1 d .
H21 H 0.3833 0.4970 0.4533 0.022 Uiso 1 1 calc R
C22 C 0.1803(4) 0.5174(3) 0.4515(2) 0.0228(8) Uani 1 1 d .
H22a H 0.1199 0.4768 0.4756 0.034 Uiso 1 1 calc R
H22b H 0.1729 0.5311 0.3988 0.034 Uiso 1 1 calc R
H22c H 0.1563 0.5878 0.4688 0.034 Uiso 1 1 calc R
C23 C 0.3339(4) 0.4111(3) 0.55317(19) 0.0230(8) Uani 1 1 d .
H23a H 0.2942 0.4754 0.5773 0.035 Uiso 1 1 calc R
H23b H 0.4271 0.3763 0.5649 0.035 Uiso 1 1 calc R
H23c H 0.2849 0.3583 0.5700 0.035 Uiso 1 1 calc R
C24 C 0.5268(3) 0.2231(3) 0.46888(19) 0.0163(7) Uani 1 1 d .
H24 H 0.4880 0.2046 0.5191 0.022 Uiso 1 1 calc R
C25 C 0.5780(4) 0.1146(3) 0.4361(2) 0.0230(8) Uani 1 1 d .
H25a H 0.6260 0.1274 0.3890 0.035 Uiso 1 1 calc R
H25b H 0.5022 0.0918 0.4295 0.035 Uiso 1 1 calc R
H25c H 0.6380 0.0566 0.4691 0.035 Uiso 1 1 calc R
C26 C 0.6452(4) 0.2644(3) 0.4765(2) 0.0231(8) Uani 1 1 d .
H26a H 0.7037 0.2117 0.5126 0.035 Uiso 1 1 calc R
H26b H 0.6106 0.3365 0.4920 0.035 Uiso 1 1 calc R
H26c H 0.6957 0.2710 0.4295 0.035 Uiso 1 1 calc R
C27 C 0.5610(3) 0.1168(3) 0.25727(18) 0.0152(7) Uani 1 1 d .
C28 C 0.7015(4) 0.0895(3) 0.23776(19) 0.0183(7) Uani 1 1 d .
C29 C 0.7761(4) -0.0234(3) 0.2390(2) 0.0242(8) Uani 1 1 d .
H29 H 0.8688 -0.0433 0.2262 0.032 Uiso 1 1 calc R
C30 C 0.7151(4) -0.1067(3) 0.2590(2) 0.0249(8) Uani 1 1 d .
H30 H 0.7672 -0.1818 0.2611 0.033 Uiso 1 1 calc R
C31 C 0.5779(4) -0.0780(3) 0.2755(2) 0.0236(8) Uani 1 1 d .
H31 H 0.5375 -0.1345 0.2881 0.031 Uiso 1 1 calc R
C32 C 0.4966(4) 0.0339(3) 0.2741(2) 0.0191(7) Uani 1 1 d .
C33 C 0.7733(3) 0.1763(3) 0.2136(2) 0.0209(8) Uani 1 1 d .
H33 H 0.7064 0.2503 0.2166 0.028 Uiso 1 1 calc R
C34 C 0.8296(4) 0.1760(4) 0.1334(2) 0.0348(10) Uani 1 1 d .
H34a H 0.8972 0.1048 0.1292 0.052 Uiso 1 1 calc R
H34b H 0.8698 0.2349 0.1180 0.052 Uiso 1 1 calc R
H34c H 0.7572 0.1880 0.1023 0.052 Uiso 1 1 calc R
C35 C 0.8856(4) 0.1591(3) 0.2643(2) 0.0306(9) Uani 1 1 d .
H35a H 0.8468 0.1665 0.3138 0.046 Uiso 1 1 calc R
H35b H 0.9304 0.2147 0.2467 0.046 Uiso 1 1 calc R
H35c H 0.9502 0.0855 0.2644 0.046 Uiso 1 1 calc R
C36 C 0.3442(4) 0.0591(3) 0.28831(19) 0.0200(8) Uani 1 1 d .
H36 H 0.3026 0.1398 0.2889 0.027 Uiso 1 1 calc R
C37 C 0.2883(4) 0.0290(3) 0.2245(2) 0.0247(8) Uani 1 1 d .
H37a H 0.3180 -0.0511 0.2276 0.037 Uiso 1 1 calc R
H37b H 0.3212 0.0628 0.1779 0.037 Uiso 1 1 calc R
H37c H 0.1908 0.0567 0.2284 0.037 Uiso 1 1 calc R
C38 C 0.3057(4) -0.0056(3) 0.3621(2) 0.0278(9) Uani 1 1 d .
H38a H 0.3490 -0.0848 0.3630 0.042 Uiso 1 1 calc R
H38b H 0.2089 0.0102 0.3676 0.042 Uiso 1 1 calc R
H38c H 0.3349 0.0169 0.4021 0.042 Uiso 1 1 calc R
C39 C 0.5359(3) 0.4335(3) 0.16520(19) 0.0175(7) Uani 1 1 d .
H39a H 0.6269 0.4175 0.1788 0.026 Uiso 1 1 calc R
H39b H 0.4978 0.5127 0.1477 0.026 Uiso 1 1 calc R
H39c H 0.5370 0.3927 0.1267 0.026 Uiso 1 1 calc R
C40 C 0.5722(3) 0.4292(3) 0.3080(2) 0.0180(7) Uani 1 1 d .
H40a H 0.6567 0.3694 0.3063 0.027 Uiso 1 1 calc R
H40b H 0.5481 0.4425 0.3581 0.027 Uiso 1 1 calc R
H40c H 0.5815 0.4963 0.2769 0.027 Uiso 1 1 calc R
C41 C 0.1357(4) 0.7557(3) 0.2685(2) 0.0241(8) Uani 1 1 d .
C42 C 0.2536(9) 0.9414(11) 0.0459(7) 0.067(7) Uani 0.33 1 d PG
H42a H 0.2075 0.9780 0.0868 0.101 Uiso 0.33 1 calc PR
H42b H 0.2762 0.8615 0.0609 0.101 Uiso 0.33 1 calc PR
H42c H 0.1955 0.9655 0.0054 0.101 Uiso 0.33 1 calc PR
C43 C 0.3818(5) 0.9716(4) 0.0219(3) 0.050(2) Uani 0.67 1 d PG
C44 C 0.3942(8) 1.0405(5) -0.0463(3) 0.050(2) Uani 0.67 1 d PG
H44 H 0.3235 1.0659 -0.0779 0.067 Uiso 0.67 1 calc PR
C45 C 0.4932(7) 0.9298(7) 0.0663(4) 0.053(2) Uani 0.67 1 d PG
H45 H 0.4889 0.8807 0.1105 0.071 Uiso 0.67 1 calc PR
C42' C 0.4465(15) 0.9073(18) 0.0553(12) 0.164(14) Uani 0.33 1 d PGU
H42a' H 0.4365 0.8969 0.1085 0.245 Uiso 0.33 1 calc PR
H42b' H 0.4999 0.9564 0.0374 0.245 Uiso 0.33 1 calc PR
H42c' H 0.4911 0.8359 0.0399 0.245 Uiso 0.33 1 calc PR
C43' C 0.3084(12) 0.9584(11) 0.0243(8) 0.087(7) Uani 0.33 1 d PGU
C44' C 0.2844(12) 1.0472(11) -0.0360(7) 0.091(6) Uani 0.33 1 d PGU
H44' H 0.3553 1.0737 -0.0578 0.121 Uiso 0.33 1 calc PR
C45' C 0.1558(14) 1.0965(10) -0.0638(6) 0.084(5) Uani 0.33 1 d PGU
H45' H 0.1417 1.1554 -0.1038 0.111 Uiso 0.33 1 calc PR
C46' C 0.0483(11) 1.0576(11) -0.0316(8) 0.068(4) Uani 0.33 1 d PGU
H46' H -0.0375 1.0904 -0.0500 0.091 Uiso 0.33 1 calc PR
C47' C 0.0707(13) 0.9690(12) 0.0283(8) 0.099(6) Uani 0.33 1 d PGU
H47' H -0.0003 0.9425 0.0500 0.132 Uiso 0.33 1 calc PR
C48' C 0.1996(16) 0.9201(11) 0.0559(7) 0.100(7) Uani 0.33 1 d PGU
H48' H 0.2135 0.8610 0.0958 0.133 Uiso 0.33 1 calc PR

loop_
_atom_site_aniso_label
_atom_site_aniso_U_11
_atom_site_aniso_U_22
_atom_site_aniso_U_33
_atom_site_aniso_U_23
_atom_site_aniso_U_13
_atom_site_aniso_U_12
Nb1 0.01133(14) 0.01055(15) 0.01571(15) -0.00246(13) -0.00160(12) -0.00254(11)
S1 0.0157(4) 0.0117(4) 0.0247(5) -0.0034(4) -0.0021(4) -0.0036(3)
P1 0.0140(4) 0.0146(5) 0.0145(4) -0.0017(4) -0.0005(3) -0.0036(4)
P2 0.0121(4) 0.0134(4) 0.0148(4) -0.0027(4) -0.0011(3) -0.0041(3)
F1 0.0285(13) 0.0474(17) 0.0432(15) -0.0167(13) -0.0152(11) 0.0077(12)
F2 0.0189(11) 0.0203(12) 0.0518(15) -0.0044(11) 0.0041(10) -0.0033(9)
F3 0.0292(12) 0.0092(10) 0.0627(16) -0.0076(11) 0.0050(12) -0.0040(9)
O1 0.0116(11) 0.0115(12) 0.0165(12) -0.0022(10) -0.0021(10) -0.0021(9)
O2 0.0153(11) 0.0118(12) 0.0235(12) -0.0050(11) -0.0003(11) -0.0056(9)
O3 0.0222(13) 0.0180(14) 0.0306(15) -0.0013(11) 0.0007(11) -0.0066(11)
O4 0.0258(13) 0.0189(13) 0.0289(14) -0.0077(12) -0.0045(12) -0.0075(11)
N1 0.0128(13) 0.0141(15) 0.0156(14) -0.0018(12) -0.0016(11) -0.0043(12)
C1 0.0136(15) 0.0138(16) 0.0162(16) -0.0028(14) -0.0062(14) -0.0042(13)
C2 0.0174(17) 0.0178(18) 0.0150(16) -0.0029(14) 0.0002(14) -0.0067(14)
C3 0.0160(16) 0.0153(17) 0.0215(17) -0.0038(15) 0.0022(15) -0.0043(14)
C4 0.0163(17) 0.0164(18) 0.0175(17) -0.0038(14) -0.0059(14) -0.0026(14)
C5 0.0183(17) 0.0178(18) 0.0159(17) -0.0040(14) -0.0037(14) -0.0044(14)
C6 0.0129(16) 0.0165(18) 0.0163(17) -0.0049(14) -0.0001(13) -0.0036(14)
C7 0.0245(19) 0.024(2) 0.0236(19) -0.0039(17) -0.0062(16) -0.0016(16)
C8 0.0175(17) 0.022(2) 0.0150(17) 0.0013(15) 0.0012(14) -0.0062(15)
C9 0.035(2) 0.022(2) 0.025(2) 0.0046(17) -0.0054(18) -0.0092(18)
C10 0.0228(19) 0.024(2) 0.0181(18) 0.0009(15) -0.0024(15) -0.0039(16)
C11 0.0199(17) 0.0160(18) 0.0176(17) -0.0036(14) -0.0028(15) -0.0029(14)
C12 0.029(2) 0.027(2) 0.028(2) -0.0070(17) -0.0060(17) -0.0118(18)
C13 0.025(2) 0.022(2) 0.026(2) -0.0101(16) 0.0032(16) -0.0040(16)
C14 0.0128(15) 0.0099(16) 0.0169(17) -0.0037(13) 0.0027(13) -0.0011(13)
C15 0.0168(17) 0.0207(19) 0.0212(18) -0.0032(15) -0.0055(15) -0.0049(15)
C16 0.0159(17) 0.0145(18) 0.0256(19) -0.0052(15) 0.0024(15) -0.0057(14)
C17 0.0180(17) 0.0137(18) 0.0201(17) -0.0010(14) 0.0029(15) -0.0060(14)
C18 0.0165(17) 0.0135(17) 0.0165(17) -0.0024(14) -0.0029(14) -0.0032(14)
C19 0.0143(16) 0.0136(17) 0.0173(17) -0.0048(14) 0.0009(14) -0.0042(13)
C20 0.0245(19) 0.022(2) 0.027(2) -0.0014(16) 0.0022(16) -0.0106(16)
C21 0.0152(16) 0.0135(17) 0.0222(18) -0.0059(14) 0.0015(14) -0.0048(14)
C22 0.0207(18) 0.021(2) 0.027(2) -0.0096(16) 0.0036(16) -0.0054(16)
C23 0.0232(19) 0.028(2) 0.0209(19) -0.0115(16) 0.0037(15) -0.0090(16)
C24 0.0137(16) 0.0186(18) 0.0140(17) 0.0003(14) -0.0042(13) -0.0021(14)
C25 0.0210(18) 0.0182(19) 0.024(2) -0.0026(16) -0.0060(16) 0.0023(15)
C26 0.0153(17) 0.030(2) 0.0230(19) -0.0014(17) -0.0044(15) -0.0061(16)
C27 0.0175(16) 0.0113(16) 0.0158(16) -0.0039(14) -0.0036(13) -0.0012(13)
C28 0.0171(17) 0.0164(18) 0.0190(17) -0.0037(14) -0.0039(14) -0.0006(14)
C29 0.0162(17) 0.020(2) 0.033(2) -0.0066(17) -0.0047(16) 0.0014(15)
C30 0.0230(19) 0.0106(17) 0.039(2) -0.0069(17) -0.0057(18) 0.0006(15)
C31 0.0259(19) 0.0124(17) 0.032(2) -0.0039(17) -0.0012(17) -0.0055(15)
C32 0.0208(17) 0.0171(18) 0.0186(17) -0.0038(15) -0.0021(15) -0.0040(14)
C33 0.0130(17) 0.0167(18) 0.030(2) -0.0051(16) 0.0022(15) -0.0008(14)
C34 0.030(2) 0.040(3) 0.033(2) 0.001(2) -0.0028(19) -0.014(2)
C35 0.025(2) 0.034(2) 0.038(2) -0.012(2) 0.0024(19) -0.0154(18)
C36 0.0219(18) 0.0131(17) 0.0238(19) -0.0032(14) 0.0022(15) -0.0052(15)
C37 0.026(2) 0.021(2) 0.032(2) -0.0094(17) -0.0026(17) -0.0113(17)
C38 0.036(2) 0.022(2) 0.027(2) -0.0032(17) 0.0049(18) -0.0134(18)
C39 0.0156(16) 0.0156(18) 0.0219(18) -0.0022(14) -0.0030(14) -0.0058(14)
C40 0.0146(16) 0.0191(19) 0.0235(18) -0.0050(15) -0.0003(14) -0.0091(14)
C41 0.0233(19) 0.0144(18) 0.034(2) -0.0046(18) -0.0040(18) -0.0040(15)
C42 0.13(2) 0.015(8) 0.059(13) -0.003(8) -0.019(13) -0.029(12)
C43 0.075(6) 0.025(4) 0.030(4) -0.004(3) -0.007(4) 0.011(4)
C44 0.066(6) 0.027(4) 0.039(4) -0.010(3) -0.010(4) 0.015(4)
C45 0.076(6) 0.031(4) 0.029(4) -0.008(3) 0.001(4) 0.016(4)
C42' 0.16(2) 0.15(3) 0.16(3) 0.01(2) -0.05(2) -0.02(2)
C43' 0.120(13) 0.068(12) 0.084(13) -0.019(9) -0.016(12) -0.037(11)
C44' 0.100(11) 0.087(12) 0.075(11) -0.015(9) -0.008(10) -0.016(11)
C45' 0.091(11) 0.099(12) 0.070(10) -0.029(9) -0.007(9) -0.032(9)
C46' 0.089(10) 0.067(10) 0.066(9) -0.046(7) 0.021(8) -0.036(8)
C47' 0.108(12) 0.085(12) 0.085(12) -0.027(9) 0.020(11) -0.007(11)
C48' 0.132(14) 0.077(14) 0.080(12) -0.020(10) 0.008(12) -0.020(12)

loop_
_atom_type_symbol
_atom_type_description
_atom_type_scat_dispersion_real
_atom_type_scat_dispersion_imag
_atom_type_scat_source
C C 0.0033 0.0016 'International Tables Vol C Tables 4.2.6.8 and 6.1.1.4'
H H 0.0000 0.0000 'International Tables Vol C Tables 4.2.6.8 and 6.1.1.4'
F F 0.0171 0.0103 'International Tables Vol C Tables 4.2.6.8 and 6.1.1.4'
N N 0.0061 0.0033 'International Tables Vol C Tables 4.2.6.8 and 6.1.1.4'
Nb Nb -2.0727 0.6215 'International Tables Vol C Tables 4.2.6.8 and 6.1.1.4'
O O 0.0106 0.0060 'International Tables Vol C Tables 4.2.6.8 and 6.1.1.4'
P P 0.1023 0.0942 'International Tables Vol C Tables 4.2.6.8 and 6.1.1.4'
S S 0.1246 0.1234 'International Tables Vol C Tables 4.2.6.8 and 6.1.1.4'

loop_
_geom_angle_atom_site_label_1
_geom_angle_atom_site_label_2
_geom_angle_atom_site_label_3
_geom_angle
_geom_angle_site_symmetry_1
O1 Nb1 O2 176.54(9) .
O1 Nb1 N1 99.24(10) .
O2 Nb1 N1 78.77(9) .
O1 Nb1 C40 103.64(11) .
O2 Nb1 C40 79.63(11) .
N1 Nb1 C40 137.91(11) .
O1 Nb1 C39 91.85(11) .
O2 Nb1 C39 88.11(11) .
N1 Nb1 C39 142.20(11) .
C40 Nb1 C39 71.95(12) .
O1 Nb1 P1 95.33(7) .
O2 Nb1 P1 81.35(7) .
N1 Nb1 P1 70.44(7) .
C40 Nb1 P1 140.06(9) .
C39 Nb1 P1 72.63(9) .
O1 Nb1 P2 90.46(7) .
O2 Nb1 P2 91.58(7) .
N1 Nb1 P2 71.78(7) .
C40 Nb1 P2 73.18(9) .
C39 Nb1 P2 144.59(9) .
P1 Nb1 P2 142.22(3) .
O4 S1 O3 117.81(15) .
O4 S1 O2 113.67(15) .
O3 S1 O2 113.42(15) .
O4 S1 C41 104.52(17) .
O3 S1 C41 104.83(16) .
O2 S1 C41 99.96(15) .
C6 P1 C11 106.49(16) .
C6 P1 C8 109.76(16) .
C11 P1 C8 107.42(16) .
C6 P1 Nb1 100.10(11) .
C11 P1 Nb1 106.71(11) .
C8 P1 Nb1 125.00(11) .
C19 P2 C24 105.25(15) .
C19 P2 C21 104.16(15) .
C24 P2 C21 105.01(16) .
C19 P2 Nb1 99.12(11) .
C24 P2 Nb1 122.38(11) .
C21 P2 Nb1 118.39(11) .
C27 O1 Nb1 174.35(19) .
S1 O2 Nb1 146.65(14) .
C1 N1 C14 114.4(3) .
C1 N1 Nb1 122.9(2) .
C14 N1 Nb1 122.6(2) .
C2 C1 C6 117.0(3) .
C2 C1 N1 123.6(3) .
C6 C1 N1 119.4(3) .
C3 C2 C1 121.3(3) .
C2 C3 C4 122.0(3) .
C5 C4 C3 117.1(3) .
C5 C4 C7 122.0(3) .
C3 C4 C7 120.9(3) .
C4 C5 C6 121.9(3) .
C5 C6 C1 120.5(3) .
C5 C6 P1 126.6(3) .
C1 C6 P1 112.9(2) .
C9 C8 C10 110.6(3) .
C9 C8 P1 112.1(2) .
C10 C8 P1 116.9(2) .
C12 C11 C13 112.8(3) .
C12 C11 P1 116.7(3) .
C13 C11 P1 111.4(2) .
C19 C14 C15 116.7(3) .
C19 C14 N1 121.2(3) .
C15 C14 N1 122.1(3) .
C16 C15 C14 121.4(3) .
C15 C16 C17 122.2(3) .
C18 C17 C16 117.2(3) .
C18 C17 C20 122.6(3) .
C16 C17 C20 120.2(3) .
C17 C18 C19 121.5(3) .
C14 C19 C18 120.9(3) .
C14 C19 P2 113.6(2) .
C18 C19 P2 125.4(2) .
C23 C21 C22 109.6(3) .
C23 C21 P2 114.2(2) .
C22 C21 P2 109.5(2) .
C26 C24 C25 110.5(3) .
C26 C24 P2 113.6(2) .
C25 C24 P2 111.2(2) .
O1 C27 C32 120.6(3) .
O1 C27 C28 118.1(3) .
C32 C27 C28 121.3(3) .
C29 C28 C27 117.9(3) .
C29 C28 C33 118.8(3) .
C27 C28 C33 123.3(3) .
C30 C29 C28 121.5(3) .
C31 C30 C29 119.7(3) .
C30 C31 C32 121.8(3) .
C31 C32 C27 117.7(3) .
C31 C32 C36 118.5(3) .
C27 C32 C36 123.7(3) .
C28 C33 C34 110.7(3) .
C28 C33 C35 111.8(3) .
C34 C33 C35 110.8(3) .
C32 C36 C38 112.5(3) .
C32 C36 C37 108.9(3) .
C38 C36 C37 109.4(3) .
F3 C41 F2 107.9(3) .
F3 C41 F1 108.0(3) .
F2 C41 F1 107.5(3) .
F3 C41 S1 109.6(2) .
F2 C41 S1 112.3(3) .
F1 C41 S1 111.4(3) .
C44 C43 C45 118.1 .
C44 C43 C42 120.9 .
C45 C43 C42 120.9 .
C45 C44 C43 120.7(9) 2_675
C44 C45 C43 121.1(9) 2_675
C44' C43' C48' 118.1 .
C44' C43' C42' 120.9 .
C48' C43' C42' 120.9 .
C45' C44' C43' 121.1 .
C44' C45' C46' 120.1 .
C47' C46' C45' 119.4 .
C48' C47' C46' 120.1 .
C47' C48' C43' 121.1 .

loop_
_geom_bond_atom_site_label_1
_geom_bond_atom_site_label_2
_geom_bond_distance
_geom_bond_site_symmetry_2
Nb1 O1 1.868(2) .
Nb1 O2 2.172(2) .
Nb1 N1 2.201(3) .
Nb1 C40 2.287(3) .
Nb1 C39 2.302(3) .
Nb1 P1 2.6826(9) .
Nb1 P2 2.6889(9) .
S1 O4 1.426(3) .
S1 O3 1.430(3) .
S1 O2 1.482(2) .
S1 C41 1.836(4) .
P1 C6 1.808(3) .
P1 C11 1.849(4) .
P1 C8 1.854(3) .
P2 C19 1.806(3) .
P2 C24 1.854(3) .
P2 C21 1.859(3) .
F1 C41 1.329(4) .
F2 C41 1.320(4) .
F3 C41 1.320(4) .
O1 C27 1.388(4) .
N1 C1 1.417(4) .
N1 C14 1.420(4) .
C1 C2 1.391(5) .
C1 C6 1.411(5) .
C2 C3 1.380(5) .
C3 C4 1.393(5) .
C4 C5 1.378(5) .
C4 C7 1.506(5) .
C5 C6 1.397(5) .
C8 C9 1.526(5) .
C8 C10 1.531(5) .
C11 C12 1.522(5) .
C11 C13 1.532(5) .
C14 C19 1.401(5) .
C14 C15 1.405(5) .
C15 C16 1.372(5) .
C16 C17 1.393(5) .
C17 C18 1.378(4) .
C17 C20 1.505(5) .
C18 C19 1.406(4) .
C21 C23 1.524(5) .
C21 C22 1.532(5) .
C24 C26 1.530(5) .
C24 C25 1.531(5) .
C27 C32 1.404(5) .
C27 C28 1.410(5) .
C28 C29 1.393(5) .
C28 C33 1.506(5) .
C29 C30 1.383(5) .
C30 C31 1.369(5) .
C31 C32 1.398(5) .
C32 C36 1.516(5) .
C33 C34 1.524(5) .
C33 C35 1.524(5) .
C36 C38 1.528(5) .
C36 C37 1.543(5) .
C42 C43 1.5072 .
C43 C44 1.4022 .
C43 C45 1.4022 .
C44 C45 1.342(16) 2_675
C45 C44 1.342(17) 2_675
C42' C43' 1.5072 .
C43' C44' 1.4022 .
C43' C48' 1.4022 .
C44' C45' 1.3964 .
C45' C46' 1.3965 .
C46' C47' 1.3965 .
C47' C48' 1.3963 .
